data_4088538
loop_
_publ_author_name
'Li, Tengfei'
'Zhang, Guangchao'
'Guo, Jingjing'
'Wang, Shaowu'
'Leng, Xuebing'
'Chen, Yaofeng'

_publ_section_title
;
 Tris(pyrazolyl)methanide Complexes of Trivalent Rare-Earth Metals
;
_journal_issue 10
_journal_name_full Organometallics
_journal_page_first 1565
_journal_paper_doi 10.1021/acs.organomet.6b00166
_journal_volume 35
_journal_year 2016
_chemical_formula_sum 'C28 H51 N6 O Si2 Y'
_chemical_formula_weight 632.84
_space_group_IT_number 14
_space_group_name_Hall '-P 2ybc'
_space_group_name_H-M_alt 'P 1 21/c 1'
_symmetry_cell_setting monoclinic
_symmetry_space_group_name_H-M 'P 1 21/c 1'
_atom_sites_solution_hydrogens geom
_atom_sites_solution_primary direct
_atom_sites_solution_secondary difmap
_audit_creation_method SHELXL-97
_cell_angle_alpha 90.00
_cell_angle_beta 106.097(3)
_cell_angle_gamma 90.00
_cell_formula_units_Z 4
_cell_length_a 11.8719(19)
_cell_length_b 14.452(2)
_cell_length_c 21.102(3)
_cell_measurement_reflns_used 2463
_cell_measurement_temperature 130(2)
_cell_measurement_theta_max 22.30
_cell_measurement_theta_min 2.27
_cell_volume 3478.6(9)
_computing_cell_refinement 'Bruker SAINT'
_computing_data_collection 'Bruker APEX2'
_computing_data_reduction 'Bruker SAINT'
_computing_molecular_graphics 'Bruker SHELXTL'
_computing_publication_material 'Bruker SHELXTL'
_computing_structure_refinement 'SHELXL-97 (Sheldrick, 1997)'
_computing_structure_solution 'SHELXS-97 (Sheldrick, 1990)'
_diffrn_ambient_temperature 130(2)
_diffrn_measured_fraction_theta_full 1.000
_diffrn_measured_fraction_theta_max 0.989
_diffrn_measurement_device_type 'Bruker APEX-II CCD'
_diffrn_measurement_method '\f and \w scans'
_diffrn_radiation_monochromator graphite
_diffrn_radiation_source 'fine-focus sealed tube'
_diffrn_radiation_type MoK\a
_diffrn_radiation_wavelength 0.71073
_diffrn_reflns_av_R_equivalents 0.0961
_diffrn_reflns_av_sigmaI/netI 0.1026
_diffrn_reflns_limit_h_max 15
_diffrn_reflns_limit_h_min -14
_diffrn_reflns_limit_k_max 18
_diffrn_reflns_limit_k_min -18
_diffrn_reflns_limit_l_max 27
_diffrn_reflns_limit_l_min -27
_diffrn_reflns_number 28060
_diffrn_reflns_theta_full 26.00
_diffrn_reflns_theta_max 27.59
_diffrn_reflns_theta_min 1.73
_diffrn_standards_number 0
_exptl_absorpt_coefficient_mu 1.774
_exptl_absorpt_correction_T_max 0.6655
_exptl_absorpt_correction_T_min 0.6182
_exptl_absorpt_correction_type multi-scan
_exptl_absorpt_process_details sadabs
_exptl_crystal_colour yellow
_exptl_crystal_density_diffrn 1.208
_exptl_crystal_description block
_exptl_crystal_F_000 1344
_exptl_crystal_size_max 0.30
_exptl_crystal_size_mid 0.28
_exptl_crystal_size_min 0.25
_refine_diff_density_max 0.538
_refine_diff_density_min -0.574
_refine_diff_density_rms 0.088
_refine_ls_extinction_method none
_refine_ls_goodness_of_fit_ref 1.006
_refine_ls_hydrogen_treatment mixed
_refine_ls_matrix_type full
_refine_ls_number_parameters 355
_refine_ls_number_reflns 7984
_refine_ls_number_restraints 31
_refine_ls_restrained_S_all 1.029
_refine_ls_R_factor_all 0.1150
_refine_ls_R_factor_gt 0.0564
_refine_ls_shift/su_max 0.001
_refine_ls_shift/su_mean 0.000
_refine_ls_structure_factor_coef Fsqd
_refine_ls_weighting_details 'calc w=1/[\s^2^(Fo^2^)+(0.0595P)^2^+0.0000P] where P=(Fo^2^+2Fc^2^)/3'
_refine_ls_weighting_scheme calc
_refine_ls_wR_factor_gt 0.1140
_refine_ls_wR_factor_ref 0.1335
_reflns_number_gt 4857
_reflns_number_total 7984
_reflns_threshold_expression >2sigma(I)
_cod_data_source_file om6b00166_si_002.cif
_cod_data_source_block mo_dm15754_0m
_cod_depositor_comments
;
The following automatic conversions were performed:

data item '_symmetry_cell_setting' value 'Monoclinic' was changed to
'monoclinic' in accordance with the
/home/saulius/struct/COD-crude-data/automatic-downloads/DataCite-retrospective/ACS/depositions/lib/dictionaries/cif_core.dic
dictionary named 'cif_core.dic' version 2.4.2 last updated on
2011-04-26.

Automatic conversion script
Id: cif_fix_values 6909 2019-04-08 15:41:33Z antanas 
;
_cod_original_cell_volume 3478.6(10)
_cod_original_sg_symbol_H-M P2(1)/c
_cod_database_code 4088538

loop_
_symmetry_equiv_pos_as_xyz
'x, y, z'
'-x, y+1/2, -z+1/2'
'-x, -y, -z'
'x, -y-1/2, z-1/2'

loop_
_atom_site_label
_atom_site_type_symbol
_atom_site_fract_x
_atom_site_fract_y
_atom_site_fract_z
_atom_site_U_iso_or_equiv
_atom_site_adp_type
_atom_site_occupancy
_atom_site_symmetry_multiplicity
_atom_site_calc_flag
_atom_site_refinement_flags
Y1 Y 0.37470(3) 0.89565(2) 0.813217(18) 0.02418(12) Uani 1 1 d .
Si1 Si 0.61597(11) 0.74582(8) 0.92704(6) 0.0327(3) Uani 1 1 d .
Si2 Si 0.12899(10) 0.92736(8) 0.89701(6) 0.0302(3) Uani 1 1 d .
O1 O 0.5112(2) 1.01681(17) 0.83812(12) 0.0295(7) Uani 1 1 d .
N1 N 0.2214(3) 0.8041(2) 0.74222(15) 0.0251(7) Uani 1 1 d .
N3 N 0.2522(3) 1.0156(2) 0.74414(15) 0.0248(7) Uani 1 1 d .
N5 N 0.4214(3) 0.8947(2) 0.70645(15) 0.0293(8) Uani 1 1 d .
N2 N 0.1687(3) 0.8336(2) 0.67909(15) 0.0245(7) Uani 1 1 d .
N4 N 0.1956(3) 0.9959(2) 0.67962(15) 0.0235(7) Uani 1 1 d .
N6 N 0.3295(3) 0.8959(2) 0.64887(15) 0.0270(7) Uani 1 1 d .
C1 C 0.2087(3) 0.9102(2) 0.64694(18) 0.0266(9) Uani 1 1 d .
C5 C 0.0018(4) 0.7937(3) 0.5824(2) 0.0433(12) Uani 1 1 d .
H5A H 0.0509 0.8080 0.5533 0.065 Uiso 1 1 calc R
H5B H -0.0512 0.8456 0.5825 0.065 Uiso 1 1 calc R
H5C H -0.0442 0.7378 0.5666 0.065 Uiso 1 1 calc R
C2 C 0.0775(4) 0.7779(3) 0.6504(2) 0.0313(10) Uani 1 1 d .
C3 C 0.0720(4) 0.7107(3) 0.6954(2) 0.0359(11) Uani 1 1 d .
H3 H 0.0170 0.6615 0.6892 0.043 Uiso 1 1 calc R
C4 C 0.1618(3) 0.7287(3) 0.7513(2) 0.0300(9) Uani 1 1 d .
C6 C 0.1953(4) 0.6732(3) 0.8131(2) 0.0387(11) Uani 1 1 d .
H6A H 0.2581 0.6300 0.8114 0.058 Uiso 1 1 calc R
H6B H 0.1271 0.6384 0.8176 0.058 Uiso 1 1 calc R
H6C H 0.2229 0.7146 0.8510 0.058 Uiso 1 1 calc R
C10 C 0.0519(4) 1.0641(3) 0.5819(2) 0.0411(12) Uani 1 1 d .
H10A H 0.0971 1.0359 0.5545 0.062 Uiso 1 1 calc R
H10B H 0.0298 1.1273 0.5667 0.062 Uiso 1 1 calc R
H10C H -0.0190 1.0275 0.5785 0.062 Uiso 1 1 calc R
C7 C 0.1243(4) 1.0664(3) 0.6518(2) 0.0290(9) Uani 1 1 d .
C8 C 0.1368(3) 1.1341(3) 0.69885(19) 0.0293(9) Uani 1 1 d .
H8 H 0.0987 1.1926 0.6937 0.035 Uiso 1 1 calc R
C9 C 0.2154(3) 1.1005(2) 0.75494(19) 0.0262(9) Uani 1 1 d .
C11 C 0.2586(4) 1.1455(3) 0.82105(19) 0.0327(10) Uani 1 1 d .
H11A H 0.2670 1.0987 0.8557 0.049 Uiso 1 1 calc R
H11B H 0.2024 1.1927 0.8260 0.049 Uiso 1 1 calc R
H11C H 0.3348 1.1745 0.8249 0.049 Uiso 1 1 calc R
C15 C 0.2938(4) 0.8806(3) 0.5276(2) 0.0403(11) Uani 1 1 d .
H15A H 0.2529 0.8210 0.5197 0.060 Uiso 1 1 calc R
H15B H 0.3412 0.8880 0.4966 0.060 Uiso 1 1 calc R
H15C H 0.2362 0.9308 0.5212 0.060 Uiso 1 1 calc R
C12 C 0.3711(4) 0.8835(3) 0.59613(19) 0.0311(10) Uani 1 1 d .
C13 C 0.4901(4) 0.8745(3) 0.6193(2) 0.0395(11) Uani 1 1 d .
H13 H 0.5435 0.8649 0.5937 0.047 Uiso 1 1 calc R
C14 C 0.5175(4) 0.8822(3) 0.6869(2) 0.0352(10) Uani 1 1 d .
C16 C 0.6351(4) 0.8767(3) 0.7359(2) 0.0512(13) Uani 1 1 d .
H16A H 0.6290 0.8971 0.7791 0.077 Uiso 1 1 calc R
H16B H 0.6903 0.9166 0.7218 0.077 Uiso 1 1 calc R
H16C H 0.6632 0.8126 0.7391 0.077 Uiso 1 1 calc R
C17 C 0.4977(4) 0.7640(3) 0.8524(2) 0.0366(11) Uani 1 1 d .
H17A H 0.4421 0.7129 0.8523 0.044 Uiso 1 1 calc R
H17B H 0.5331 0.7496 0.8162 0.044 Uiso 1 1 calc R
C18 C 0.7551(4) 0.7964(3) 0.9183(2) 0.0440(12) Uani 1 1 d .
H18A H 0.7806 0.7620 0.8847 0.066 Uiso 1 1 calc R
H18B H 0.8156 0.7923 0.9606 0.066 Uiso 1 1 calc R
H18C H 0.7423 0.8614 0.9051 0.066 Uiso 1 1 calc R
C19 C 0.6484(5) 0.6212(3) 0.9501(3) 0.0580(15) Uani 1 1 d .
H19A H 0.5777 0.5913 0.9558 0.087 Uiso 1 1 calc R
H19B H 0.7112 0.6176 0.9915 0.087 Uiso 1 1 calc R
H19C H 0.6732 0.5897 0.9151 0.087 Uiso 1 1 calc R
C20 C 0.5844(4) 0.8011(3) 1.0000(2) 0.0424(12) Uani 1 1 d .
H20A H 0.5787 0.8683 0.9936 0.064 Uiso 1 1 calc R
H20B H 0.6478 0.7868 1.0397 0.064 Uiso 1 1 calc R
H20C H 0.5101 0.7772 1.0051 0.064 Uiso 1 1 calc R
C21 C 0.2853(3) 0.9182(3) 0.90156(19) 0.0279(9) Uani 1 1 d .
H21A H 0.3154 0.8670 0.9329 0.033 Uiso 1 1 calc R
H21B H 0.3214 0.9754 0.9242 0.033 Uiso 1 1 calc R
C22 C 0.0977(4) 1.0311(3) 0.9422(2) 0.0459(12) Uani 1 1 d .
H22A H 0.1388 1.0252 0.9892 0.069 Uiso 1 1 calc R
H22B H 0.0131 1.0355 0.9366 0.069 Uiso 1 1 calc R
H22C H 0.1247 1.0869 0.9244 0.069 Uiso 1 1 calc R
C23 C 0.0288(4) 0.9360(3) 0.8113(2) 0.0403(11) Uani 1 1 d .
H23A H 0.0516 0.9891 0.7888 0.060 Uiso 1 1 calc R
H23B H -0.0521 0.9441 0.8133 0.060 Uiso 1 1 calc R
H23C H 0.0344 0.8792 0.7870 0.060 Uiso 1 1 calc R
C24 C 0.0775(4) 0.8247(3) 0.9348(2) 0.0464(12) Uani 1 1 d .
H24A H 0.0945 0.7682 0.9134 0.070 Uiso 1 1 calc R
H24B H -0.0071 0.8295 0.9287 0.070 Uiso 1 1 calc R
H24C H 0.1182 0.8224 0.9820 0.070 Uiso 1 1 calc R
C25 C 0.5831(4) 1.0351(3) 0.9053(2) 0.0387(10) Uani 1 1 d U
H25A H 0.6278 0.9792 0.9246 0.046 Uiso 1 1 calc R
H25B H 0.5336 1.0546 0.9337 0.046 Uiso 1 1 calc R
C26 C 0.6638(5) 1.1108(4) 0.8987(3) 0.0676(13) Uani 1 1 d DU
H26B H 0.6570 1.1635 0.9274 0.081 Uiso 1 1 calc R
H26A H 0.7459 1.0886 0.9120 0.081 Uiso 1 1 calc R
C27 C 0.6327(5) 1.1386(4) 0.8328(3) 0.0734(14) Uani 1 1 d DU
H27A H 0.7008 1.1308 0.8148 0.088 Uiso 1 1 calc R
H27B H 0.6118 1.2051 0.8301 0.088 Uiso 1 1 calc R
C28 C 0.5355(4) 1.0863(3) 0.7935(2) 0.0410(11) Uani 1 1 d U
H28A H 0.5561 1.0565 0.7560 0.049 Uiso 1 1 calc R
H28B H 0.4665 1.1267 0.7761 0.049 Uiso 1 1 calc R

loop_
_atom_site_aniso_label
_atom_site_aniso_U_11
_atom_site_aniso_U_22
_atom_site_aniso_U_33
_atom_site_aniso_U_23
_atom_site_aniso_U_13
_atom_site_aniso_U_12
Y1 0.0237(2) 0.02214(19) 0.0245(2) -0.00184(17) 0.00297(15) -0.00032(18)
Si1 0.0322(7) 0.0283(6) 0.0338(7) 0.0000(5) 0.0025(6) 0.0073(5)
Si2 0.0264(6) 0.0301(6) 0.0342(7) 0.0019(5) 0.0085(5) 0.0004(5)
O1 0.0322(16) 0.0281(14) 0.0265(15) 0.0020(12) 0.0053(13) -0.0078(12)
N1 0.0263(18) 0.0197(16) 0.0272(18) -0.0003(14) 0.0039(15) -0.0013(14)
N3 0.0283(19) 0.0210(16) 0.0225(17) -0.0021(14) 0.0029(15) -0.0002(14)
N5 0.0288(18) 0.0337(18) 0.0248(17) -0.0070(15) 0.0063(15) 0.0010(16)
N2 0.0245(18) 0.0215(17) 0.0247(17) -0.0020(14) 0.0023(14) 0.0020(14)
N4 0.0247(18) 0.0205(16) 0.0227(17) -0.0002(13) 0.0022(14) -0.0006(14)
N6 0.0300(19) 0.0227(16) 0.0259(17) -0.0032(15) 0.0034(15) 0.0002(15)
C1 0.030(2) 0.023(2) 0.025(2) -0.0023(16) 0.0039(18) -0.0014(17)
C5 0.045(3) 0.040(3) 0.036(3) -0.002(2) -0.003(2) -0.011(2)
C2 0.030(2) 0.028(2) 0.032(2) -0.0061(19) 0.0021(19) -0.0028(19)
C3 0.032(3) 0.028(2) 0.043(3) -0.007(2) 0.003(2) -0.0098(19)
C4 0.027(2) 0.028(2) 0.033(2) -0.0019(18) 0.0045(19) -0.0001(18)
C6 0.043(3) 0.036(2) 0.034(2) 0.003(2) 0.005(2) -0.009(2)
C10 0.045(3) 0.037(2) 0.032(2) 0.002(2) -0.005(2) 0.008(2)
C7 0.029(2) 0.028(2) 0.031(2) 0.0065(18) 0.0092(19) 0.0061(18)
C8 0.034(2) 0.0228(19) 0.031(2) 0.0001(17) 0.008(2) 0.0025(18)
C9 0.030(2) 0.0225(19) 0.027(2) -0.0014(18) 0.0087(17) -0.0025(18)
C11 0.042(3) 0.021(2) 0.033(2) -0.0028(18) 0.008(2) 0.0006(19)
C15 0.057(3) 0.037(3) 0.028(2) -0.005(2) 0.013(2) -0.003(2)
C12 0.043(3) 0.026(2) 0.027(2) -0.0040(18) 0.014(2) 0.0019(19)
C13 0.041(3) 0.041(3) 0.041(3) -0.008(2) 0.019(2) 0.000(2)
C14 0.035(2) 0.038(3) 0.035(2) -0.012(2) 0.015(2) 0.002(2)
C16 0.025(2) 0.076(4) 0.050(3) -0.015(3) 0.005(2) 0.007(2)
C17 0.030(2) 0.030(2) 0.044(3) -0.002(2) 0.001(2) 0.0037(19)
C18 0.034(3) 0.051(3) 0.042(3) -0.013(2) 0.002(2) 0.006(2)
C19 0.065(4) 0.036(3) 0.064(3) 0.008(2) 0.002(3) 0.016(2)
C20 0.051(3) 0.040(3) 0.035(3) 0.006(2) 0.011(2) 0.006(2)
C21 0.028(2) 0.027(2) 0.028(2) 0.0010(17) 0.0061(18) -0.0011(17)
C22 0.045(3) 0.050(3) 0.047(3) -0.001(2) 0.020(2) 0.006(2)
C23 0.027(2) 0.048(3) 0.044(3) 0.002(2) 0.007(2) 0.005(2)
C24 0.041(3) 0.042(3) 0.055(3) 0.012(2) 0.012(2) -0.003(2)
C25 0.045(3) 0.038(2) 0.030(2) -0.0019(19) 0.006(2) -0.010(2)
C26 0.070(3) 0.066(2) 0.057(2) 0.011(2) 0.001(2) -0.031(2)
C27 0.078(3) 0.073(2) 0.061(2) 0.011(2) 0.005(2) -0.034(2)
C28 0.048(3) 0.041(2) 0.039(2) 0.0079(19) 0.019(2) -0.012(2)

loop_
_atom_type_symbol
_atom_type_description
_atom_type_scat_dispersion_real
_atom_type_scat_dispersion_imag
_atom_type_scat_source
C C 0.0033 0.0016 'International Tables Vol C Tables 4.2.6.8 and 6.1.1.4'
H H 0.0000 0.0000 'International Tables Vol C Tables 4.2.6.8 and 6.1.1.4'
N N 0.0061 0.0033 'International Tables Vol C Tables 4.2.6.8 and 6.1.1.4'
O O 0.0106 0.0060 'International Tables Vol C Tables 4.2.6.8 and 6.1.1.4'
Si Si 0.0817 0.0704 'International Tables Vol C Tables 4.2.6.8 and 6.1.1.4'
Y Y -2.7962 3.5667 'International Tables Vol C Tables 4.2.6.8 and 6.1.1.4'

loop_
_geom_angle_atom_site_label_1
_geom_angle_atom_site_label_2
_geom_angle_atom_site_label_3
_geom_angle
O1 Y1 C17 101.43(12)
O1 Y1 N1 155.00(10)
C17 Y1 N1 93.52(12)
O1 Y1 C21 98.68(11)
C17 Y1 C21 101.38(14)
N1 Y1 C21 97.84(12)
O1 Y1 N3 82.24(10)
C17 Y1 N3 164.58(13)
N1 Y1 N3 78.34(10)
C21 Y1 N3 92.76(12)
O1 Y1 N5 83.82(10)
C17 Y1 N5 92.31(13)
N1 Y1 N5 75.58(11)
C21 Y1 N5 165.22(12)
N3 Y1 N5 73.07(11)
C17 Si1 C18 110.6(2)
C17 Si1 C20 111.8(2)
C18 Si1 C20 107.5(2)
C17 Si1 C19 114.7(2)
C18 Si1 C19 106.2(2)
C20 Si1 C19 105.7(2)
C21 Si2 C24 111.48(19)
C21 Si2 C22 111.9(2)
C24 Si2 C22 106.6(2)
C21 Si2 C23 114.66(19)
C24 Si2 C23 105.6(2)
C22 Si2 C23 106.1(2)
C28 O1 C25 109.5(3)
C28 O1 Y1 128.2(2)
C25 O1 Y1 122.3(2)
C4 N1 N2 105.9(3)
C4 N1 Y1 134.0(3)
N2 N1 Y1 119.7(2)
C9 N3 N4 105.4(3)
C9 N3 Y1 135.2(2)
N4 N3 Y1 119.2(2)
C14 N5 N6 105.3(3)
C14 N5 Y1 135.6(3)
N6 N5 Y1 118.6(2)
C2 N2 N1 110.1(3)
C2 N2 C1 125.0(3)
N1 N2 C1 124.9(3)
C7 N4 N3 110.5(3)
C7 N4 C1 125.2(3)
N3 N4 C1 124.3(3)
C12 N6 N5 110.0(3)
C12 N6 C1 125.9(3)
N5 N6 C1 124.1(3)
N6 C1 N2 109.4(3)
N6 C1 N4 110.4(3)
N2 C1 N4 109.8(3)
C2 C5 H5A 109.5
C2 C5 H5B 109.5
H5A C5 H5B 109.5
C2 C5 H5C 109.5
H5A C5 H5C 109.5
H5B C5 H5C 109.5
N2 C2 C3 107.3(3)
N2 C2 C5 122.5(4)
C3 C2 C5 130.2(4)
C2 C3 C4 106.5(4)
C2 C3 H3 126.7
C4 C3 H3 126.7
N1 C4 C3 110.2(4)
N1 C4 C6 122.6(4)
C3 C4 C6 127.1(4)
C4 C6 H6A 109.5
C4 C6 H6B 109.5
H6A C6 H6B 109.5
C4 C6 H6C 109.5
H6A C6 H6C 109.5
H6B C6 H6C 109.5
C7 C10 H10A 109.5
C7 C10 H10B 109.5
H10A C10 H10B 109.5
C7 C10 H10C 109.5
H10A C10 H10C 109.5
H10B C10 H10C 109.5
N4 C7 C8 107.1(3)
N4 C7 C10 122.3(4)
C8 C7 C10 130.5(4)
C7 C8 C9 106.4(3)
C7 C8 H8 126.8
C9 C8 H8 126.8
N3 C9 C8 110.6(3)
N3 C9 C11 120.8(3)
C8 C9 C11 128.6(4)
C9 C11 H11A 109.5
C9 C11 H11B 109.5
H11A C11 H11B 109.5
C9 C11 H11C 109.5
H11A C11 H11C 109.5
H11B C11 H11C 109.5
C12 C15 H15A 109.5
C12 C15 H15B 109.5
H15A C15 H15B 109.5
C12 C15 H15C 109.5
H15A C15 H15C 109.5
H15B C15 H15C 109.5
N6 C12 C13 107.2(4)
N6 C12 C15 122.6(4)
C13 C12 C15 130.2(4)
C12 C13 C14 106.7(4)
C12 C13 H13 126.7
C14 C13 H13 126.7
N5 C14 C13 110.9(4)
N5 C14 C16 120.7(4)
C13 C14 C16 128.4(4)
C14 C16 H16A 109.5
C14 C16 H16B 109.5
H16A C16 H16B 109.5
C14 C16 H16C 109.5
H16A C16 H16C 109.5
H16B C16 H16C 109.5
Si1 C17 Y1 131.5(2)
Si1 C17 H17A 104.4
Y1 C17 H17A 104.4
Si1 C17 H17B 104.4
Y1 C17 H17B 104.4
H17A C17 H17B 105.6
Si1 C18 H18A 109.5
Si1 C18 H18B 109.5
H18A C18 H18B 109.5
Si1 C18 H18C 109.5
H18A C18 H18C 109.5
H18B C18 H18C 109.5
Si1 C19 H19A 109.5
Si1 C19 H19B 109.5
H19A C19 H19B 109.5
Si1 C19 H19C 109.5
H19A C19 H19C 109.5
H19B C19 H19C 109.5
Si1 C20 H20A 109.5
Si1 C20 H20B 109.5
H20A C20 H20B 109.5
Si1 C20 H20C 109.5
H20A C20 H20C 109.5
H20B C20 H20C 109.5
Si2 C21 Y1 128.67(19)
Si2 C21 H21A 105.1
Y1 C21 H21A 105.1
Si2 C21 H21B 105.1
Y1 C21 H21B 105.1
H21A C21 H21B 105.9
Si2 C22 H22A 109.5
Si2 C22 H22B 109.5
H22A C22 H22B 109.5
Si2 C22 H22C 109.5
H22A C22 H22C 109.5
H22B C22 H22C 109.5
Si2 C23 H23A 109.5
Si2 C23 H23B 109.5
H23A C23 H23B 109.5
Si2 C23 H23C 109.5
H23A C23 H23C 109.5
H23B C23 H23C 109.5
Si2 C24 H24A 109.5
Si2 C24 H24B 109.5
H24A C24 H24B 109.5
Si2 C24 H24C 109.5
H24A C24 H24C 109.5
H24B C24 H24C 109.5
O1 C25 C26 105.2(4)
O1 C25 H25A 110.7
C26 C25 H25A 110.7
O1 C25 H25B 110.7
C26 C25 H25B 110.7
H25A C25 H25B 108.8
C27 C26 C25 107.8(4)
C27 C26 H26B 110.1
C25 C26 H26B 110.1
C27 C26 H26A 110.1
C25 C26 H26A 110.1
H26B C26 H26A 108.5
C26 C27 C28 111.8(5)
C26 C27 H27A 109.3
C28 C27 H27A 109.3
C26 C27 H27B 109.3
C28 C27 H27B 109.3
H27A C27 H27B 107.9
C27 C28 O1 105.2(4)
C27 C28 H28A 110.7
O1 C28 H28A 110.7
C27 C28 H28B 110.7
O1 C28 H28B 110.7
H28A C28 H28B 108.8

loop_
_geom_bond_atom_site_label_1
_geom_bond_atom_site_label_2
_geom_bond_distance
Y1 O1 2.344(3)
Y1 C17 2.402(4)
Y1 N1 2.407(3)
Y1 C21 2.409(4)
Y1 N3 2.464(3)
Y1 N5 2.465(3)
Si1 C17 1.816(4)
Si1 C18 1.861(5)
Si1 C20 1.863(4)
Si1 C19 1.877(4)
Si2 C21 1.836(4)
Si2 C24 1.865(4)
Si2 C22 1.868(4)
Si2 C23 1.873(4)
O1 C28 1.459(5)
O1 C25 1.461(5)
N1 C4 1.341(5)
N1 N2 1.373(4)
N3 C9 1.343(4)
N3 N4 1.371(4)
N5 C14 1.329(5)
N5 N6 1.390(4)
N2 C2 1.350(5)
N2 C1 1.446(5)
N4 C7 1.350(5)
N4 C1 1.448(4)
N6 C12 1.349(5)
N6 C1 1.438(5)
C5 C2 1.484(5)
C5 H5A 0.9800
C5 H5B 0.9800
C5 H5C 0.9800
C2 C3 1.372(6)
C3 C4 1.378(5)
C3 H3 0.9500
C4 C6 1.489(5)
C6 H6A 0.9800
C6 H6B 0.9800
C6 H6C 0.9800
C10 C7 1.487(5)
C10 H10A 0.9800
C10 H10B 0.9800
C10 H10C 0.9800
C7 C8 1.373(6)
C8 C9 1.377(5)
C8 H8 0.9500
C9 C11 1.495(5)
C11 H11A 0.9800
C11 H11B 0.9800
C11 H11C 0.9800
C15 C12 1.483(6)
C15 H15A 0.9800
C15 H15B 0.9800
C15 H15C 0.9800
C12 C13 1.366(6)
C13 C14 1.376(6)
C13 H13 0.9500
C14 C16 1.492(6)
C16 H16A 0.9800
C16 H16B 0.9800
C16 H16C 0.9800
C17 H17A 0.9900
C17 H17B 0.9900
C18 H18A 0.9800
C18 H18B 0.9800
C18 H18C 0.9800
C19 H19A 0.9800
C19 H19B 0.9800
C19 H19C 0.9800
C20 H20A 0.9800
C20 H20B 0.9800
C20 H20C 0.9800
C21 H21A 0.9900
C21 H21B 0.9900
C22 H22A 0.9800
C22 H22B 0.9800
C22 H22C 0.9800
C23 H23A 0.9800
C23 H23B 0.9800
C23 H23C 0.9800
C24 H24A 0.9800
C24 H24B 0.9800
C24 H24C 0.9800
C25 C26 1.486(6)
C25 H25A 0.9900
C25 H25B 0.9900
C26 C27 1.395(7)
C26 H26B 0.9900
C26 H26A 0.9900
C27 C28 1.435(6)
C27 H27A 0.9900
C27 H27B 0.9900
C28 H28A 0.9900
C28 H28B 0.9900

loop_
_geom_torsion_atom_site_label_1
_geom_torsion_atom_site_label_2
_geom_torsion_atom_site_label_3
_geom_torsion_atom_site_label_4
_geom_torsion
C17 Y1 O1 C28 124.3(3)
N1 Y1 O1 C28 -1.3(5)
C21 Y1 O1 C28 -132.1(3)
N3 Y1 O1 C28 -40.5(3)
N5 Y1 O1 C28 33.2(3)
C17 Y1 O1 C25 -58.6(3)
N1 Y1 O1 C25 175.9(3)
C21 Y1 O1 C25 45.0(3)
N3 Y1 O1 C25 136.6(3)
N5 Y1 O1 C25 -149.7(3)
O1 Y1 N1 C4 179.1(3)
C17 Y1 N1 C4 52.1(4)
C21 Y1 N1 C4 -49.9(4)
N3 Y1 N1 C4 -141.1(4)
N5 Y1 N1 C4 143.6(4)
O1 Y1 N1 N2 -8.6(4)
C17 Y1 N1 N2 -135.6(3)
C21 Y1 N1 N2 122.4(3)
N3 Y1 N1 N2 31.2(3)
N5 Y1 N1 N2 -44.1(3)
O1 Y1 N3 C9 -56.3(4)
C17 Y1 N3 C9 -161.3(5)
N1 Y1 N3 C9 139.5(4)
C21 Y1 N3 C9 42.1(4)
N5 Y1 N3 C9 -142.2(4)
O1 Y1 N3 N4 130.5(3)
C17 Y1 N3 N4 25.5(6)
N1 Y1 N3 N4 -33.7(3)
C21 Y1 N3 N4 -131.1(3)
N5 Y1 N3 N4 44.6(3)
O1 Y1 N5 C14 59.6(4)
C17 Y1 N5 C14 -41.6(4)
N1 Y1 N5 C14 -134.7(4)
C21 Y1 N5 C14 160.3(4)
N3 Y1 N5 C14 143.3(4)
O1 Y1 N5 N6 -130.2(3)
C17 Y1 N5 N6 128.5(3)
N1 Y1 N5 N6 35.5(2)
C21 Y1 N5 N6 -29.6(6)
N3 Y1 N5 N6 -46.5(2)
C4 N1 N2 C2 0.8(4)
Y1 N1 N2 C2 -173.5(2)
C4 N1 N2 C1 -176.3(3)
Y1 N1 N2 C1 9.4(5)
C9 N3 N4 C7 -1.0(4)
Y1 N3 N4 C7 174.1(2)
C9 N3 N4 C1 -179.4(3)
Y1 N3 N4 C1 -4.4(5)
C14 N5 N6 C12 0.5(4)
Y1 N5 N6 C12 -172.4(2)
C14 N5 N6 C1 -178.4(3)
Y1 N5 N6 C1 8.7(4)
C12 N6 C1 N2 115.9(4)
N5 N6 C1 N2 -65.4(4)
C12 N6 C1 N4 -123.2(4)
N5 N6 C1 N4 55.6(4)
C2 N2 C1 N6 -121.7(4)
N1 N2 C1 N6 55.0(4)
C2 N2 C1 N4 117.1(4)
N1 N2 C1 N4 -66.3(4)
C7 N4 C1 N6 123.2(4)
N3 N4 C1 N6 -58.5(5)
C7 N4 C1 N2 -116.1(4)
N3 N4 C1 N2 62.1(5)
N1 N2 C2 C3 -0.7(4)
C1 N2 C2 C3 176.4(4)
N1 N2 C2 C5 178.6(4)
C1 N2 C2 C5 -4.3(6)
N2 C2 C3 C4 0.3(5)
C5 C2 C3 C4 -178.9(4)
N2 N1 C4 C3 -0.6(4)
Y1 N1 C4 C3 172.5(3)
N2 N1 C4 C6 177.1(4)
Y1 N1 C4 C6 -9.8(6)
C2 C3 C4 N1 0.2(5)
C2 C3 C4 C6 -177.4(4)
N3 N4 C7 C8 1.3(5)
C1 N4 C7 C8 179.7(4)
N3 N4 C7 C10 179.9(4)
C1 N4 C7 C10 -1.6(6)
N4 C7 C8 C9 -1.0(5)
C10 C7 C8 C9 -179.6(4)
N4 N3 C9 C8 0.3(4)
Y1 N3 C9 C8 -173.6(3)
N4 N3 C9 C11 179.7(3)
Y1 N3 C9 C11 5.9(6)
C7 C8 C9 N3 0.5(5)
C7 C8 C9 C11 -178.9(4)
N5 N6 C12 C13 -0.2(4)
C1 N6 C12 C13 178.6(3)
N5 N6 C12 C15 179.4(3)
C1 N6 C12 C15 -1.7(6)
N6 C12 C13 C14 -0.1(5)
C15 C12 C13 C14 -179.8(4)
N6 N5 C14 C13 -0.6(5)
Y1 N5 C14 C13 170.4(3)
N6 N5 C14 C16 -179.6(4)
Y1 N5 C14 C16 -8.6(6)
C12 C13 C14 N5 0.5(5)
C12 C13 C14 C16 179.4(4)
C18 Si1 C17 Y1 -81.3(3)
C20 Si1 C17 Y1 38.5(4)
C19 Si1 C17 Y1 158.8(3)
O1 Y1 C17 Si1 42.8(3)
N1 Y1 C17 Si1 -157.3(3)
C21 Y1 C17 Si1 -58.6(3)
N3 Y1 C17 Si1 145.2(3)
N5 Y1 C17 Si1 127.0(3)
C24 Si2 C21 Y1 111.0(3)
C22 Si2 C21 Y1 -129.7(2)
C23 Si2 C21 Y1 -8.9(3)
O1 Y1 C21 Si2 129.3(2)
C17 Y1 C21 Si2 -127.1(2)
N1 Y1 C21 Si2 -31.8(2)
N3 Y1 C21 Si2 46.8(2)
N5 Y1 C21 Si2 30.6(6)
C28 O1 C25 C26 -7.3(5)
Y1 O1 C25 C26 175.1(3)
O1 C25 C26 C27 4.6(6)
C25 C26 C27 C28 -0.2(8)
C26 C27 C28 O1 -4.3(7)
C25 O1 C28 C27 7.2(5)
Y1 O1 C28 C27 -175.4(3)
